data_7110443
loop_
_publ_author_name
'Canales, Silvia'
'Crespo, Olga'
'Concepci\'on Gimeno, M.'
'Laguna, Antonio'
'Jones, Peter G.'

_publ_section_title
;
 Synthesis of the first gold complex with a central \m4-selenido ligand
;
_journal_issue 8
_journal_name_full 'Chemical Communications'
_journal_page_first 679
_journal_paper_doi 10.1039/a809739i
_journal_year 1999
_chemical_formula_sum 'C76 H64 Au4 Cl4 F6 O6 P4 S2 Se'
_chemical_formula_weight 2383.90
_chemical_name_systematic
;
 ?
;
_space_group_IT_number 14
_symmetry_cell_setting monoclinic
_symmetry_space_group_name_Hall '-P 2yn'
_symmetry_space_group_name_H-M 'P 1 21/n 1'
_atom_sites_solution_hydrogens geom
_atom_sites_solution_primary direct
_atom_sites_solution_secondary difmap
_audit_creation_method SHELXL-97
_cell_angle_alpha 90.00
_cell_angle_beta 91.593(8)
_cell_angle_gamma 90.00
_cell_formula_units_Z 4
_cell_length_a 16.410(2)
_cell_length_b 23.353(3)
_cell_length_c 20.352(2)
_cell_measurement_reflns_used 60
_cell_measurement_temperature 173(2)
_cell_measurement_theta_max 12.5
_cell_measurement_theta_min 5
_cell_volume 7796.3(16)
_computing_cell_refinement 'siemens XSCANS'
_computing_data_collection 'siemens XSCANS'
_computing_data_reduction 'siemens XSCANS'
_computing_molecular_graphics 'siemens XP'
_computing_publication_material SHELXL-93
_computing_structure_refinement 'SHELXL-97 (Sheldrick, 1997)'
_computing_structure_solution 'SHELXS-97 (Sheldrick, 1990)'
_diffrn_ambient_temperature 173(2)
_diffrn_measured_fraction_theta_full 0.998
_diffrn_measured_fraction_theta_max 0.998
_diffrn_measurement_device_type 'siemens P4'
_diffrn_measurement_method /w-scans
_diffrn_radiation_monochromator graphite
_diffrn_radiation_source 'fine-focus sealed tube'
_diffrn_radiation_type MoK\a
_diffrn_radiation_wavelength 0.71073
_diffrn_reflns_av_R_equivalents 0.0499
_diffrn_reflns_av_sigmaI/netI 0.1483
_diffrn_reflns_limit_h_max 18
_diffrn_reflns_limit_h_min -17
_diffrn_reflns_limit_k_max 0
_diffrn_reflns_limit_k_min -25
_diffrn_reflns_limit_l_max 22
_diffrn_reflns_limit_l_min -22
_diffrn_reflns_number 11096
_diffrn_reflns_theta_full 23.00
_diffrn_reflns_theta_max 23.00
_diffrn_reflns_theta_min 3.04
_diffrn_standards_decay_% 0
_diffrn_standards_interval_count 247
_diffrn_standards_number 3
_exptl_absorpt_coefficient_mu 8.309
_exptl_absorpt_correction_T_max 0.873
_exptl_absorpt_correction_T_min 0.685
_exptl_absorpt_correction_type psi-scans
_exptl_crystal_colour tablet
_exptl_crystal_density_diffrn 2.031
_exptl_crystal_density_method 'not measured'
_exptl_crystal_description colourless
_exptl_crystal_F_000 4528
_exptl_crystal_size_max 0.20
_exptl_crystal_size_mid 0.20
_exptl_crystal_size_min 0.15
_refine_diff_density_max 0.840
_refine_diff_density_min -0.683
_refine_diff_density_rms 0.160
_refine_ls_extinction_method none
_refine_ls_goodness_of_fit_ref 0.743
_refine_ls_hydrogen_treatment riding
_refine_ls_matrix_type full
_refine_ls_number_parameters 928
_refine_ls_number_reflns 10820
_refine_ls_number_restraints 1206
_refine_ls_restrained_S_all 0.711
_refine_ls_R_factor_all 0.1093
_refine_ls_R_factor_gt 0.0386
_refine_ls_shift/su_max 0.001
_refine_ls_shift/su_mean 0.000
_refine_ls_structure_factor_coef Fsqd
_refine_ls_weighting_details 'calc w=1/[\s^2^(Fo^2^)+(0.0006P)^2^] where P=(Fo^2^+2Fc^2^)/3'
_refine_ls_weighting_scheme calc
_refine_ls_wR_factor_gt 0.0451
_refine_ls_wR_factor_ref 0.0536
_reflns_number_gt 5402
_reflns_number_total 10820
_reflns_threshold_expression >2sigma(I)
_cod_data_source_file 809739isup1.cif
_cod_data_source_block sefour
_cod_original_cell_volume 7796.4(17)
_cod_original_sg_symbol_H-M 'P 21/n'
_cod_database_code 7110443

loop_
_symmetry_equiv_pos_as_xyz
'x, y, z'
'-x+1/2, y+1/2, -z+1/2'
'-x, -y, -z'
'x-1/2, -y-1/2, z-1/2'

loop_
_atom_site_label
_atom_site_type_symbol
_atom_site_fract_x
_atom_site_fract_y
_atom_site_fract_z
_atom_site_U_iso_or_equiv
_atom_site_adp_type
_atom_site_occupancy
_atom_site_symmetry_multiplicity
_atom_site_calc_flag
_atom_site_refinement_flags
Au1 Au 0.60482(3) 0.61685(2) 0.58494(2) 0.02135(13) Uani 1 1 d .
Au2 Au 0.38536(3) 0.61430(2) 0.56564(2) 0.02285(14) Uani 1 1 d .
Au3 Au 0.50351(3) 0.59053(2) 0.46614(2) 0.02200(14) Uani 1 1 d .
Au4 Au 0.48373(3) 0.59427(2) 0.68577(2) 0.02455(14) Uani 1 1 d .
Se Se 0.49738(9) 0.54314(4) 0.57794(7) 0.0186(3) Uani 1 1 d .
P1 P 0.7046(2) 0.68385(14) 0.58270(15) 0.0217(9) Uani 1 1 d .
P2 P 0.2836(2) 0.68094(14) 0.56213(16) 0.0245(9) Uani 1 1 d .
P3 P 0.49312(19) 0.61701(15) 0.35855(14) 0.0208(8) Uani 1 1 d .
P4 P 0.4759(2) 0.62888(14) 0.78935(15) 0.0231(9) Uani 1 1 d .
C1 C 0.7048(6) 0.7127(4) 0.5005(5) 0.020(3) Uani 1 1 d DU
C2 C 0.6939(5) 0.7692(5) 0.4864(5) 0.029(3) Uani 1 1 d DU
H2 H 0.6860 0.7950 0.5217 0.034 Uiso 1 1 calc R
C3 C 0.6938(6) 0.7912(5) 0.4225(5) 0.035(3) Uani 1 1 d DU
H3 H 0.6859 0.8308 0.4140 0.042 Uiso 1 1 calc R
C4 C 0.7057(7) 0.7523(5) 0.3718(6) 0.041(3) Uani 1 1 d DU
H4 H 0.7061 0.7656 0.3277 0.049 Uiso 1 1 calc R
C5 C 0.7167(7) 0.6960(5) 0.3843(5) 0.029(3) Uani 1 1 d DU
H5 H 0.7249 0.6702 0.3489 0.035 Uiso 1 1 calc R
C6 C 0.7160(6) 0.6751(4) 0.4485(5) 0.024(3) Uani 1 1 d DU
H6 H 0.7232 0.6354 0.4567 0.028 Uiso 1 1 calc R
C11 C 0.6924(6) 0.7439(5) 0.6365(5) 0.022(3) Uani 1 1 d DU
C12 C 0.7569(6) 0.7805(4) 0.6521(4) 0.023(3) Uani 1 1 d DU
H12 H 0.8100 0.7723 0.6371 0.027 Uiso 1 1 calc R
C13 C 0.7436(7) 0.8287(4) 0.6893(5) 0.030(3) Uani 1 1 d DU
H13 H 0.7882 0.8529 0.7011 0.036 Uiso 1 1 calc R
C14 C 0.6661(6) 0.8426(5) 0.7100(5) 0.031(3) Uani 1 1 d DU
H14 H 0.6572 0.8767 0.7343 0.037 Uiso 1 1 calc R
C15 C 0.6016(7) 0.8057(5) 0.6944(6) 0.036(3) Uani 1 1 d DU
H15 H 0.5482 0.8149 0.7078 0.043 Uiso 1 1 calc R
C16 C 0.6148(6) 0.7563(5) 0.6600(5) 0.029(3) Uani 1 1 d DU
H16 H 0.5711 0.7303 0.6519 0.035 Uiso 1 1 calc R
C21 C 0.8039(7) 0.6543(4) 0.5992(5) 0.022(3) Uani 1 1 d DU
C22 C 0.8733(6) 0.6747(4) 0.5706(5) 0.024(3) Uani 1 1 d DU
H22 H 0.8689 0.7052 0.5398 0.029 Uiso 1 1 calc R
C23 C 0.9490(7) 0.6517(5) 0.5859(6) 0.041(3) Uani 1 1 d DU
H23 H 0.9961 0.6665 0.5657 0.050 Uiso 1 1 calc R
C24 C 0.9562(7) 0.6074(5) 0.6304(5) 0.038(3) Uani 1 1 d DU
H24 H 1.0081 0.5911 0.6407 0.046 Uiso 1 1 calc R
C25 C 0.8870(7) 0.5869(5) 0.6599(5) 0.038(3) Uani 1 1 d DU
H25 H 0.8916 0.5568 0.6912 0.046 Uiso 1 1 calc R
C26 C 0.8112(6) 0.6098(5) 0.6441(5) 0.030(3) Uani 1 1 d DU
H26 H 0.7640 0.5950 0.6640 0.036 Uiso 1 1 calc R
C31 C 0.2168(6) 0.6755(4) 0.4917(5) 0.025(3) Uani 1 1 d DU
C32 C 0.1501(7) 0.6382(4) 0.4926(6) 0.037(3) Uani 1 1 d DU
H32 H 0.1380 0.6175 0.5313 0.045 Uiso 1 1 calc R
C33 C 0.1006(7) 0.6319(5) 0.4347(6) 0.047(3) Uani 1 1 d DU
H33 H 0.0556 0.6064 0.4351 0.057 Uiso 1 1 calc R
C34 C 0.1161(7) 0.6615(5) 0.3782(6) 0.043(3) Uani 1 1 d DU
H34 H 0.0827 0.6563 0.3398 0.052 Uiso 1 1 calc R
C35 C 0.1812(8) 0.6990(5) 0.3784(6) 0.047(3) Uani 1 1 d DU
H35 H 0.1909 0.7215 0.3405 0.056 Uiso 1 1 calc R
C36 C 0.2329(7) 0.7042(5) 0.4339(5) 0.031(3) Uani 1 1 d DU
H36 H 0.2799 0.7279 0.4318 0.038 Uiso 1 1 calc R
C41 C 0.3255(6) 0.7512(5) 0.5617(5) 0.024(3) Uani 1 1 d DU
C42 C 0.4096(7) 0.7602(5) 0.5631(4) 0.032(3) Uani 1 1 d DU
H42 H 0.4449 0.7279 0.5631 0.039 Uiso 1 1 calc R
C43 C 0.4435(7) 0.8148(5) 0.5645(5) 0.036(3) Uani 1 1 d DU
H43 H 0.5010 0.8198 0.5669 0.043 Uiso 1 1 calc R
C44 C 0.3923(6) 0.8614(5) 0.5623(5) 0.034(3) Uani 1 1 d DU
H44 H 0.4148 0.8989 0.5614 0.041 Uiso 1 1 calc R
C45 C 0.3093(7) 0.8547(5) 0.5614(5) 0.033(3) Uani 1 1 d DU
H45 H 0.2749 0.8874 0.5616 0.039 Uiso 1 1 calc R
C46 C 0.2755(7) 0.8005(5) 0.5601(5) 0.033(3) Uani 1 1 d DU
H46 H 0.2179 0.7964 0.5582 0.039 Uiso 1 1 calc R
C51 C 0.2197(6) 0.6729(4) 0.6326(5) 0.027(3) Uani 1 1 d DU
C52 C 0.2332(6) 0.6275(4) 0.6759(5) 0.032(3) Uani 1 1 d DU
H52 H 0.2771 0.6020 0.6687 0.039 Uiso 1 1 calc R
C53 C 0.1840(7) 0.6187(5) 0.7290(5) 0.050(3) Uani 1 1 d DU
H53 H 0.1929 0.5872 0.7578 0.060 Uiso 1 1 calc R
C54 C 0.1229(7) 0.6565(5) 0.7390(6) 0.045(3) Uani 1 1 d DU
H54 H 0.0895 0.6513 0.7759 0.054 Uiso 1 1 calc R
C55 C 0.1077(8) 0.7013(5) 0.6983(6) 0.048(4) Uani 1 1 d DU
H55 H 0.0641 0.7269 0.7065 0.058 Uiso 1 1 calc R
C56 C 0.1559(7) 0.7093(5) 0.6451(6) 0.032(3) Uani 1 1 d DU
H56 H 0.1451 0.7406 0.6163 0.038 Uiso 1 1 calc R
C61 C 0.4111(6) 0.5776(4) 0.3201(5) 0.015(3) Uani 1 1 d DU
C62 C 0.3338(6) 0.5777(4) 0.3484(5) 0.034(3) Uani 1 1 d DU
H62 H 0.3264 0.5986 0.3879 0.041 Uiso 1 1 calc R
C63 C 0.2690(7) 0.5486(4) 0.3209(5) 0.035(3) Uani 1 1 d DU
H63 H 0.2175 0.5491 0.3410 0.042 Uiso 1 1 calc R
C64 C 0.2796(7) 0.5186(5) 0.2636(5) 0.029(3) Uani 1 1 d DU
H64 H 0.2349 0.4987 0.2437 0.034 Uiso 1 1 calc R
C65 C 0.3543(6) 0.5170(5) 0.2351(5) 0.028(3) Uani 1 1 d DU
H65 H 0.3606 0.4954 0.1961 0.034 Uiso 1 1 calc R
C66 C 0.4199(6) 0.5460(4) 0.2614(5) 0.027(3) Uani 1 1 d DU
H66 H 0.4709 0.5449 0.2405 0.032 Uiso 1 1 calc R
C71 C 0.5839(6) 0.6015(4) 0.3128(5) 0.019(3) Uani 1 1 d DU
C72 C 0.5970(7) 0.6296(4) 0.2520(5) 0.035(3) Uani 1 1 d DU
H72 H 0.5588 0.6564 0.2342 0.041 Uiso 1 1 calc R
C73 C 0.6670(6) 0.6162(5) 0.2200(5) 0.033(3) Uani 1 1 d DU
H73 H 0.6769 0.6352 0.1797 0.040 Uiso 1 1 calc R
C74 C 0.7239(7) 0.5772(5) 0.2426(5) 0.039(3) Uani 1 1 d DU
H74 H 0.7706 0.5687 0.2178 0.047 Uiso 1 1 calc R
C75 C 0.7114(7) 0.5506(5) 0.3026(6) 0.038(3) Uani 1 1 d DU
H75 H 0.7506 0.5244 0.3201 0.045 Uiso 1 1 calc R
C76 C 0.6425(7) 0.5623(4) 0.3361(5) 0.028(3) Uani 1 1 d DU
H76 H 0.6340 0.5433 0.3766 0.034 Uiso 1 1 calc R
C81 C 0.4681(6) 0.6931(5) 0.3478(5) 0.023(3) Uani 1 1 d DU
C82 C 0.4890(6) 0.7328(5) 0.3954(5) 0.031(3) Uani 1 1 d DU
H82 H 0.5150 0.7202 0.4352 0.038 Uiso 1 1 calc R
C83 C 0.4732(7) 0.7902(5) 0.3868(6) 0.039(3) Uani 1 1 d DU
H83 H 0.4884 0.8172 0.4198 0.047 Uiso 1 1 calc R
C84 C 0.4350(7) 0.8072(5) 0.3295(5) 0.039(3) Uani 1 1 d DU
H84 H 0.4224 0.8466 0.3229 0.046 Uiso 1 1 calc R
C85 C 0.4145(7) 0.7678(5) 0.2810(6) 0.031(3) Uani 1 1 d DU
H85 H 0.3887 0.7805 0.2412 0.038 Uiso 1 1 calc R
C86 C 0.4309(7) 0.7111(5) 0.2896(5) 0.029(3) Uani 1 1 d DU
H86 H 0.4170 0.6842 0.2561 0.035 Uiso 1 1 calc R
C91 C 0.4386(6) 0.7008(5) 0.7950(5) 0.022(3) Uani 1 1 d DU
C92 C 0.4461(6) 0.7310(5) 0.8538(6) 0.037(3) Uani 1 1 d DU
H92 H 0.4683 0.7131 0.8922 0.044 Uiso 1 1 calc R
C93 C 0.4205(6) 0.7883(5) 0.8558(6) 0.036(3) Uani 1 1 d DU
H93 H 0.4261 0.8091 0.8958 0.043 Uiso 1 1 calc R
C94 C 0.3873(7) 0.8151(5) 0.8004(5) 0.041(3) Uani 1 1 d DU
H94 H 0.3705 0.8540 0.8024 0.050 Uiso 1 1 calc R
C95 C 0.3789(7) 0.7848(5) 0.7424(6) 0.034(3) Uani 1 1 d DU
H95 H 0.3558 0.8026 0.7043 0.041 Uiso 1 1 calc R
C96 C 0.4047(6) 0.7278(4) 0.7400(5) 0.027(3) Uani 1 1 d DU
H96 H 0.3988 0.7071 0.7000 0.033 Uiso 1 1 calc R
C101 C 0.4140(6) 0.5846(4) 0.8394(5) 0.017(3) Uani 1 1 d DU
C102 C 0.4405(7) 0.5292(4) 0.8572(5) 0.031(3) Uani 1 1 d DU
H102 H 0.4924 0.5161 0.8440 0.038 Uiso 1 1 calc R
C103 C 0.3926(7) 0.4943(5) 0.8929(5) 0.044(3) Uani 1 1 d DU
H103 H 0.4112 0.4570 0.9045 0.053 Uiso 1 1 calc R
C104 C 0.3186(7) 0.5121(5) 0.9123(6) 0.042(3) Uani 1 1 d DU
H104 H 0.2859 0.4876 0.9379 0.051 Uiso 1 1 calc R
C105 C 0.2915(8) 0.5641(5) 0.8954(6) 0.051(4) Uani 1 1 d DU
H105 H 0.2389 0.5758 0.9085 0.061 Uiso 1 1 calc R
C106 C 0.3377(7) 0.6010(5) 0.8597(6) 0.043(3) Uani 1 1 d DU
H106 H 0.3173 0.6380 0.8488 0.051 Uiso 1 1 calc R
C111 C 0.5756(7) 0.6295(4) 0.8284(5) 0.027(3) Uani 1 1 d DU
C112 C 0.5899(7) 0.6256(4) 0.8959(5) 0.036(3) Uani 1 1 d DU
H112 H 0.5454 0.6181 0.9235 0.043 Uiso 1 1 calc R
C113 C 0.6656(7) 0.6322(4) 0.9237(6) 0.037(3) Uani 1 1 d DU
H113 H 0.6732 0.6297 0.9701 0.044 Uiso 1 1 calc R
C114 C 0.7316(7) 0.6424(5) 0.8844(5) 0.038(3) Uani 1 1 d DU
H114 H 0.7845 0.6469 0.9039 0.045 Uiso 1 1 calc R
C115 C 0.7208(7) 0.6461(5) 0.8172(6) 0.043(3) Uani 1 1 d DU
H115 H 0.7661 0.6521 0.7900 0.051 Uiso 1 1 calc R
C116 C 0.6445(7) 0.6411(5) 0.7906(6) 0.034(3) Uani 1 1 d DU
H116 H 0.6371 0.6456 0.7444 0.040 Uiso 1 1 calc R
C121 C 0.4262(8) 0.6192(6) 0.0603(7) 0.043(4) Uani 1 1 d U
S1 S 0.4949(2) 0.68044(12) 0.07286(19) 0.0309(7) Uani 1 1 d U
O1 O 0.4656(5) 0.7027(3) 0.1337(3) 0.031(2) Uani 1 1 d U
O2 O 0.4789(5) 0.7147(3) 0.0148(4) 0.042(3) Uani 1 1 d U
O3 O 0.5747(5) 0.6554(3) 0.0786(4) 0.040(2) Uani 1 1 d U
F1 F 0.4290(5) 0.5840(3) 0.1128(4) 0.073(3) Uani 1 1 d U
F2 F 0.4500(4) 0.5869(3) 0.0087(4) 0.061(2) Uani 1 1 d U
F3 F 0.3507(5) 0.6363(4) 0.0492(4) 0.077(3) Uani 1 1 d U
C122 C 1.0385(12) 0.5117(8) 0.8355(9) 0.070(5) Uani 1 1 d U
S2 S 1.0102(3) 0.46658(18) 0.7670(2) 0.0580(12) Uani 1 1 d U
O4 O 1.0513(6) 0.4929(5) 0.7144(5) 0.086(4) Uani 1 1 d U
O5 O 0.9220(6) 0.4738(5) 0.7655(6) 0.099(4) Uani 1 1 d U
O6 O 1.0378(6) 0.4118(4) 0.7889(5) 0.088(4) Uani 1 1 d U
F4 F 1.0096(6) 0.4927(4) 0.8918(5) 0.093(3) Uani 1 1 d U
F5 F 1.1197(6) 0.5103(4) 0.8458(5) 0.110(4) Uani 1 1 d U
F6 F 1.0203(8) 0.5659(4) 0.8279(6) 0.149(5) Uani 1 1 d U
C130 C 1.1550(8) 0.4779(6) 0.4960(7) 0.062(5) Uani 1 1 d U
H13A H 1.1278 0.5046 0.4646 0.074 Uiso 1 1 calc R
H13B H 1.1485 0.4386 0.4784 0.074 Uiso 1 1 calc R
Cl1 Cl 1.1085(3) 0.48242(19) 0.5714(2) 0.0915(16) Uani 1 1 d .
Cl2 Cl 1.2591(2) 0.49473(17) 0.5030(2) 0.0724(13) Uani 1 1 d .
C131 C 0.8351(9) 0.4424(6) 0.9191(7) 0.071(5) Uani 1 1 d U
H13C H 0.8698 0.4403 0.8802 0.086 Uiso 1 1 calc R
H13D H 0.7891 0.4154 0.9118 0.086 Uiso 1 1 calc R
Cl3 Cl 0.8909(3) 0.42006(19) 0.9861(2) 0.0934(16) Uani 1 1 d .
Cl4 Cl 0.7968(3) 0.5097(2) 0.9242(3) 0.121(2) Uani 1 1 d U

loop_
_atom_site_aniso_label
_atom_site_aniso_U_11
_atom_site_aniso_U_22
_atom_site_aniso_U_33
_atom_site_aniso_U_23
_atom_site_aniso_U_13
_atom_site_aniso_U_12
Au1 0.0215(3) 0.0225(3) 0.0201(3) 0.0004(3) 0.0020(2) -0.0032(3)
Au2 0.0228(3) 0.0247(3) 0.0211(3) 0.0002(3) 0.0024(3) 0.0036(3)
Au3 0.0263(3) 0.0240(3) 0.0158(3) 0.0004(3) 0.0023(2) 0.0002(3)
Au4 0.0266(3) 0.0313(3) 0.0159(3) -0.0015(3) 0.0034(3) -0.0006(3)
Se 0.0224(6) 0.0169(6) 0.0166(6) -0.0021(7) 0.0016(5) -0.0004(7)
P1 0.023(2) 0.024(2) 0.018(2) -0.0017(16) -0.0023(16) -0.0036(17)
P2 0.022(2) 0.024(2) 0.027(2) -0.0003(17) -0.0005(17) 0.0078(17)
P3 0.0196(19) 0.0243(19) 0.0185(19) -0.0032(16) 0.0024(15) -0.0028(17)
P4 0.023(2) 0.034(2) 0.0127(18) -0.0006(16) 0.0033(15) 0.0002(17)
C1 0.019(6) 0.017(5) 0.024(5) -0.005(4) 0.000(5) 0.001(5)
C2 0.031(6) 0.023(5) 0.032(5) 0.005(5) 0.002(5) 0.004(5)
C3 0.047(7) 0.030(6) 0.029(5) 0.009(4) -0.001(6) -0.002(6)
C4 0.051(7) 0.043(6) 0.029(5) 0.013(5) 0.004(6) 0.003(6)
C5 0.029(6) 0.034(5) 0.025(5) -0.001(5) 0.006(5) -0.003(5)
C6 0.026(6) 0.023(5) 0.022(5) 0.000(4) 0.007(5) -0.002(5)
C11 0.023(5) 0.024(6) 0.018(6) 0.003(5) -0.002(5) 0.000(4)
C12 0.020(5) 0.028(6) 0.021(6) 0.000(5) 0.002(5) 0.003(4)
C13 0.026(5) 0.024(6) 0.039(6) -0.002(5) -0.011(5) -0.002(5)
C14 0.040(6) 0.027(6) 0.026(6) -0.013(5) 0.004(5) -0.002(5)
C15 0.024(5) 0.046(6) 0.038(7) 0.001(5) 0.002(5) 0.009(5)
C16 0.021(5) 0.036(6) 0.029(6) 0.001(5) -0.001(5) -0.010(5)
C21 0.031(5) 0.026(6) 0.010(5) -0.002(4) 0.003(5) 0.005(5)
C22 0.025(5) 0.026(6) 0.021(6) -0.008(5) 0.006(5) 0.000(5)
C23 0.035(5) 0.038(6) 0.053(7) 0.000(5) 0.014(6) -0.001(5)
C24 0.031(5) 0.031(6) 0.053(6) -0.011(5) -0.002(5) 0.004(5)
C25 0.034(5) 0.034(6) 0.047(6) 0.004(5) -0.007(5) -0.001(5)
C26 0.030(5) 0.023(6) 0.036(6) 0.001(5) 0.005(5) 0.005(5)
C31 0.019(5) 0.029(6) 0.028(5) 0.002(5) 0.006(5) 0.014(4)
C32 0.038(6) 0.038(6) 0.036(6) -0.008(5) 0.007(5) -0.004(5)
C33 0.036(6) 0.051(7) 0.055(6) -0.008(6) -0.002(5) -0.009(5)
C34 0.034(6) 0.051(7) 0.044(6) -0.009(5) -0.008(5) 0.007(5)
C35 0.053(7) 0.047(7) 0.040(6) -0.001(6) -0.002(5) 0.003(5)
C36 0.034(6) 0.034(6) 0.027(5) 0.000(5) 0.001(5) -0.002(5)
C41 0.028(5) 0.025(5) 0.018(6) -0.002(5) -0.006(5) 0.000(4)
C42 0.033(5) 0.032(5) 0.032(6) 0.003(5) 0.000(6) -0.001(5)
C43 0.027(6) 0.041(6) 0.040(6) 0.004(6) 0.002(6) -0.002(4)
C44 0.042(6) 0.029(5) 0.032(6) -0.007(5) 0.002(6) -0.003(5)
C45 0.035(5) 0.029(5) 0.033(6) -0.014(5) -0.011(6) 0.003(5)
C46 0.031(6) 0.033(6) 0.035(6) 0.001(5) 0.002(5) -0.001(4)
C51 0.031(6) 0.022(6) 0.030(6) 0.000(4) 0.004(5) 0.010(5)
C52 0.033(6) 0.028(6) 0.037(6) 0.009(5) 0.008(5) 0.008(5)
C53 0.041(6) 0.060(7) 0.048(6) 0.021(6) 0.008(5) -0.001(5)
C54 0.045(7) 0.053(7) 0.039(6) -0.003(5) 0.016(6) -0.009(5)
C55 0.050(7) 0.051(7) 0.044(7) -0.004(5) 0.017(5) 0.010(6)
C56 0.035(6) 0.027(6) 0.033(6) 0.004(5) 0.011(5) 0.013(5)
C61 0.016(5) 0.019(6) 0.011(5) 0.000(4) 0.004(4) -0.001(5)
C62 0.029(6) 0.045(7) 0.029(6) -0.008(5) 0.007(5) -0.001(5)
C63 0.028(6) 0.039(7) 0.038(6) -0.006(5) 0.013(5) -0.004(5)
C64 0.022(5) 0.024(6) 0.039(6) 0.008(5) -0.011(5) -0.009(5)
C65 0.026(6) 0.034(6) 0.024(6) -0.006(5) -0.004(5) 0.002(5)
C66 0.018(5) 0.034(6) 0.027(6) -0.006(5) 0.005(5) -0.009(5)
C71 0.026(5) 0.013(6) 0.018(5) -0.007(4) -0.001(5) -0.001(4)
C72 0.040(6) 0.038(7) 0.025(6) 0.004(5) -0.001(5) -0.001(5)
C73 0.033(6) 0.033(6) 0.034(6) 0.005(5) 0.010(5) -0.012(5)
C74 0.038(6) 0.040(7) 0.039(6) -0.006(5) 0.007(5) 0.001(5)
C75 0.036(6) 0.025(6) 0.053(6) -0.006(5) 0.013(5) 0.014(5)
C76 0.035(6) 0.017(6) 0.033(6) 0.001(5) 0.010(5) -0.005(5)
C81 0.021(6) 0.025(5) 0.023(5) 0.005(4) 0.013(5) 0.009(5)
C82 0.035(6) 0.040(6) 0.019(5) 0.004(5) 0.000(5) 0.012(5)
C83 0.034(7) 0.037(5) 0.046(6) 0.000(5) -0.004(5) -0.003(6)
C84 0.037(7) 0.033(6) 0.046(6) 0.002(5) 0.000(5) 0.011(5)
C85 0.035(7) 0.033(6) 0.027(6) 0.006(5) 0.006(5) 0.006(5)
C86 0.028(6) 0.029(5) 0.032(5) -0.002(5) 0.006(5) 0.006(5)
C91 0.014(6) 0.028(5) 0.024(5) 0.002(4) 0.002(5) -0.007(5)
C92 0.029(6) 0.044(6) 0.038(6) -0.012(5) 0.000(5) -0.003(5)
C93 0.030(6) 0.038(6) 0.039(6) -0.012(5) -0.001(5) -0.008(5)
C94 0.031(7) 0.041(6) 0.053(6) -0.005(5) 0.007(6) -0.004(5)
C95 0.043(7) 0.026(5) 0.034(5) 0.010(5) 0.019(5) 0.006(5)
C96 0.023(6) 0.025(5) 0.035(5) 0.005(5) 0.004(5) 0.007(5)
C101 0.024(5) 0.019(5) 0.008(5) -0.003(4) -0.008(4) 0.001(5)
C102 0.036(6) 0.026(6) 0.033(6) -0.007(5) 0.010(5) 0.003(5)
C103 0.047(6) 0.034(6) 0.053(7) 0.007(5) 0.010(6) -0.001(5)
C104 0.044(6) 0.038(6) 0.045(7) 0.010(5) 0.005(6) -0.008(5)
C105 0.041(6) 0.053(7) 0.060(7) 0.015(6) 0.017(6) 0.004(5)
C106 0.037(6) 0.037(6) 0.055(7) 0.015(6) 0.003(5) 0.007(5)
C111 0.021(5) 0.028(6) 0.033(5) -0.006(5) 0.003(4) 0.006(5)
C112 0.034(5) 0.040(7) 0.035(5) 0.012(6) 0.006(5) -0.002(6)
C113 0.037(6) 0.050(7) 0.023(5) 0.003(5) -0.002(4) 0.002(6)
C114 0.031(6) 0.042(7) 0.040(6) 0.006(6) -0.001(5) 0.000(6)
C115 0.034(5) 0.057(7) 0.036(5) 0.000(6) 0.005(5) -0.006(6)
C116 0.030(6) 0.042(7) 0.029(6) 0.002(5) 0.007(4) -0.008(6)
C121 0.030(7) 0.050(7) 0.049(7) -0.012(7) 0.014(6) 0.007(6)
S1 0.0324(19) 0.0293(18) 0.0309(18) 0.003(2) 0.0010(15) 0.002(2)
O1 0.040(6) 0.041(6) 0.012(5) -0.010(4) -0.002(4) -0.005(5)
O2 0.063(7) 0.031(6) 0.031(6) 0.012(4) 0.005(5) 0.010(5)
O3 0.026(6) 0.044(6) 0.050(6) -0.007(5) -0.006(5) 0.002(5)
F1 0.103(7) 0.068(6) 0.050(5) 0.011(5) 0.018(5) -0.036(6)
F2 0.064(6) 0.060(6) 0.059(5) -0.032(5) 0.021(4) -0.026(5)
F3 0.029(5) 0.122(9) 0.080(7) -0.028(6) 0.007(5) -0.008(5)
C122 0.068(9) 0.073(9) 0.071(8) 0.015(7) 0.017(7) -0.003(8)
S2 0.053(3) 0.059(3) 0.063(3) 0.021(2) 0.004(2) -0.005(2)
O4 0.069(9) 0.125(11) 0.065(8) 0.039(8) 0.025(7) -0.002(8)
O5 0.026(7) 0.127(10) 0.142(12) 0.067(9) -0.014(7) -0.014(7)
O6 0.123(10) 0.033(6) 0.107(9) 0.008(7) -0.012(7) 0.021(7)
F4 0.092(8) 0.089(7) 0.099(8) -0.017(6) 0.033(7) -0.020(6)
F5 0.067(7) 0.135(10) 0.127(10) -0.031(7) -0.001(7) -0.031(7)
F6 0.212(13) 0.029(6) 0.212(12) 0.017(7) 0.104(10) 0.009(7)
C130 0.064(8) 0.050(8) 0.071(8) -0.003(7) -0.001(7) 0.010(7)
Cl1 0.091(4) 0.098(4) 0.086(4) -0.011(3) 0.025(3) -0.003(3)
Cl2 0.069(3) 0.063(3) 0.085(3) 0.005(2) -0.004(3) 0.003(2)
C131 0.075(8) 0.070(8) 0.069(8) -0.010(7) 0.012(7) -0.003(7)
Cl3 0.087(3) 0.087(4) 0.109(4) 0.034(3) 0.044(3) 0.018(3)
Cl4 0.146(5) 0.108(4) 0.111(4) 0.023(3) 0.045(4) 0.067(4)

loop_
_atom_type_symbol
_atom_type_description
_atom_type_scat_dispersion_real
_atom_type_scat_dispersion_imag
_atom_type_scat_source
C C 0.0033 0.0016 'International Tables Vol C Tables 4.2.6.8 and 6.1.1.4'
H H 0.0000 0.0000 'International Tables Vol C Tables 4.2.6.8 and 6.1.1.4'
O O 0.0106 0.0060 'International Tables Vol C Tables 4.2.6.8 and 6.1.1.4'
F F 0.0171 0.0103 'International Tables Vol C Tables 4.2.6.8 and 6.1.1.4'
P P 0.1023 0.0942 'International Tables Vol C Tables 4.2.6.8 and 6.1.1.4'
S S 0.1246 0.1234 'International Tables Vol C Tables 4.2.6.8 and 6.1.1.4'
Se Se -0.0929 2.2259 'International Tables Vol C Tables 4.2.6.8 and 6.1.1.4'
Au Au -2.0133 8.8022 'International Tables Vol C Tables 4.2.6.8 and 6.1.1.4'
Cl Cl 0.1484 0.1585 'International Tables Vol C Tables 4.2.6.8 and 6.1.1.4'

loop_
_geom_angle_atom_site_label_1
_geom_angle_atom_site_label_2
_geom_angle_atom_site_label_3
_geom_angle
_geom_angle_publ_flag
P1 Au1 Se 175.48(9) y
P1 Au1 Au4 129.79(8) y
Se Au1 Au4 54.53(3) y
P1 Au1 Au3 121.10(8) y
Se Au1 Au3 54.78(3) y
Au4 Au1 Au3 99.06(2) y
P2 Au2 Se 175.94(9) y
P2 Au2 Au3 127.75(9) y
Se Au2 Au3 55.57(3) y
P2 Au2 Au4 121.38(9) y
Se Au2 Au4 54.58(3) y
Au3 Au2 Au4 100.89(2) y
P3 Au3 Se 167.95(9) y
P3 Au3 Au2 125.92(8) y
Se Au3 Au2 53.98(3) y
P3 Au3 Au1 138.97(8) y
Se Au3 Au1 52.62(3) y
Au2 Au3 Au1 76.16(2) y
P4 Au4 Se 172.26(9) y
P4 Au4 Au2 132.51(9) y
Se Au4 Au2 53.68(3) y
P4 Au4 Au1 129.93(9) y
Se Au4 Au1 53.00(3) y
Au2 Au4 Au1 75.92(2) y
Au1 Se Au2 93.71(4) y
Au1 Se Au4 72.47(4) y
Au2 Se Au4 71.74(4) y
Au1 Se Au3 72.59(4) y
Au2 Se Au3 70.45(4) y
Au4 Se Au3 125.66(4) y
C21 P1 C11 107.6(5) ?
C21 P1 C1 107.0(5) ?
C11 P1 C1 106.1(5) ?
C21 P1 Au1 112.6(3) y
C11 P1 Au1 115.8(3) y
C1 P1 Au1 107.2(3) y
C41 P2 C31 106.9(5) ?
C41 P2 C51 109.4(5) ?
C31 P2 C51 105.8(5) ?
C41 P2 Au2 110.3(4) y
C31 P2 Au2 114.2(3) y
C51 P2 Au2 110.1(3) y
C61 P3 C71 106.9(4) ?
C61 P3 C81 106.4(5) ?
C71 P3 C81 108.5(4) ?
C61 P3 Au3 108.4(3) y
C71 P3 Au3 113.5(3) y
C81 P3 Au3 112.8(3) y
C101 P4 C91 107.7(5) ?
C101 P4 C111 106.1(5) ?
C91 P4 C111 105.8(5) ?
C101 P4 Au4 111.8(3) y
C91 P4 Au4 115.0(3) y
C111 P4 Au4 109.9(3) y
C2 C1 C6 118.1(11) ?
C2 C1 P1 123.6(8) ?
C6 C1 P1 118.3(8) ?
C1 C2 C3 123.2(11) ?
C4 C3 C2 117.0(11) ?
C5 C4 C3 121.0(12) ?
C4 C5 C6 120.8(11) ?
C1 C6 C5 119.8(10) ?
C12 C11 C16 119.2(10) ?
C12 C11 P1 121.6(8) ?
C16 C11 P1 119.1(8) ?
C13 C12 C11 119.8(10) ?
C12 C13 C14 121.3(10) ?
C13 C14 C15 118.7(11) ?
C16 C15 C14 120.5(11) ?
C15 C16 C11 120.4(10) ?
C22 C21 C26 118.7(11) ?
C22 C21 P1 123.0(8) ?
C26 C21 P1 118.3(8) ?
C21 C22 C23 121.2(10) ?
C22 C23 C24 120.0(11) ?
C23 C24 C25 119.2(12) ?
C26 C25 C24 120.5(11) ?
C25 C26 C21 120.3(10) ?
C36 C31 C32 118.7(12) ?
C36 C31 P2 121.3(9) ?
C32 C31 P2 119.8(8) ?
C31 C32 C33 118.9(11) ?
C34 C33 C32 121.9(12) ?
C33 C34 C35 118.5(13) ?
C34 C35 C36 120.7(12) ?
C31 C36 C35 121.1(11) ?
C42 C41 C46 116.8(11) ?
C42 C41 P2 121.4(8) ?
C46 C41 P2 121.8(8) ?
C43 C42 C41 122.2(11) ?
C44 C43 C42 118.8(11) ?
C45 C44 C43 121.0(12) ?
C44 C45 C46 120.3(11) ?
C45 C46 C41 120.9(11) ?
C56 C51 C52 117.4(11) ?
C56 C51 P2 122.8(8) ?
C52 C51 P2 119.7(8) ?
C53 C52 C51 121.5(11) ?
C54 C53 C52 118.1(12) ?
C55 C54 C53 122.4(13) ?
C54 C55 C56 119.2(12) ?
C55 C56 C51 121.3(11) ?
C62 C61 C66 117.5(10) ?
C62 C61 P3 119.6(8) ?
C66 C61 P3 122.9(7) ?
C63 C62 C61 122.0(10) ?
C62 C63 C64 119.0(11) ?
C65 C64 C63 120.5(11) ?
C66 C65 C64 121.6(11) ?
C65 C66 C61 119.4(10) ?
C76 C71 C72 118.6(10) ?
C76 C71 P3 121.5(8) ?
C72 C71 P3 120.0(8) ?
C73 C72 C71 117.1(11) ?
C72 C73 C74 124.2(11) ?
C73 C74 C75 118.4(12) ?
C76 C75 C74 119.6(11) ?
C75 C76 C71 122.2(11) ?
C82 C81 C86 119.6(11) ?
C82 C81 P3 121.1(8) ?
C86 C81 P3 119.2(8) ?
C83 C82 C81 121.5(11) ?
C84 C83 C82 118.3(12) ?
C83 C84 C85 120.7(12) ?
C86 C85 C84 120.7(12) ?
C85 C86 C81 119.2(11) ?
C96 C91 C92 119.1(11) ?
C96 C91 P4 120.3(8) ?
C92 C91 P4 120.6(8) ?
C91 C92 C93 119.3(11) ?
C94 C93 C92 121.3(11) ?
C95 C94 C93 119.3(12) ?
C94 C95 C96 119.7(11) ?
C91 C96 C95 121.3(11) ?
C106 C101 C102 117.0(11) ?
C106 C101 P4 122.9(8) ?
C102 C101 P4 120.0(8) ?
C103 C102 C101 120.6(11) ?
C104 C103 C102 120.7(12) ?
C105 C104 C103 120.0(13) ?
C104 C105 C106 121.5(12) ?
C105 C106 C101 120.2(11) ?
C112 C111 C116 115.8(11) ?
C112 C111 P4 124.3(8) ?
C116 C111 P4 119.5(9) ?
C113 C112 C111 122.1(11) ?
C112 C113 C114 119.9(11) ?
C115 C114 C113 120.3(12) ?
C116 C115 C114 118.9(11) ?
C115 C116 C111 123.0(11) ?
F3 C121 F1 109.5(11) ?
F3 C121 F2 109.0(12) ?
F1 C121 F2 105.6(11) ?
F3 C121 S1 111.1(11) ?
F1 C121 S1 111.0(10) ?
F2 C121 S1 110.5(9) ?
O1 S1 O3 113.8(5) ?
O1 S1 O2 116.6(5) ?
O3 S1 O2 115.8(5) ?
O1 S1 C121 100.5(5) ?
O3 S1 C121 104.5(6) ?
O2 S1 C121 102.7(6) ?
F6 C122 F4 109.8(16) ?
F6 C122 F5 105.2(15) ?
F4 C122 F5 103.6(15) ?
F6 C122 S2 114.9(14) ?
F4 C122 S2 112.5(13) ?
F5 C122 S2 109.9(13) ?
O6 S2 O4 118.1(7) ?
O6 S2 O5 114.7(7) ?
O4 S2 O5 115.2(7) ?
O6 S2 C122 102.2(8) ?
O4 S2 C122 102.3(8) ?
O5 S2 C122 100.6(8) ?
Cl1 C130 Cl2 111.4(8) ?
Cl4 C131 Cl3 115.3(8) ?

loop_
_geom_bond_atom_site_label_1
_geom_bond_atom_site_label_2
_geom_bond_distance
_geom_bond_publ_flag
Au1 P1 2.266(3) y
Au1 Se 2.4654(13) y
Au1 Au4 2.9435(8) y
Au1 Au3 2.9605(8) y
Au2 P2 2.282(3) y
Au2 Se 2.4856(14) y
Au2 Au3 2.8959(8) y
Au2 Au4 2.9296(9) y
Au3 P3 2.277(3) y
Au3 Se 2.5347(14) y
Au4 P4 2.265(3) y
Au4 Se 2.5138(14) y
P1 C21 1.793(11) ?
P1 C11 1.794(11) ?
P1 C1 1.803(11) ?
P2 C41 1.779(11) ?
P2 C31 1.785(12) ?
P2 C51 1.810(11) ?
P3 C61 1.793(11) ?
P3 C71 1.816(11) ?
P3 C81 1.836(11) ?
P4 C101 1.788(11) ?
P4 C91 1.792(11) ?
P4 C111 1.798(12) ?
C1 C2 1.363(11) ?
C1 C6 1.390(11) ?
C2 C3 1.398(12) ?
C3 C4 1.392(12) ?
C4 C5 1.351(12) ?
C5 C6 1.396(12) ?
C11 C12 1.390(11) ?
C11 C16 1.403(11) ?
C12 C13 1.377(12) ?
C13 C14 1.389(11) ?
C14 C15 1.395(12) ?
C15 C16 1.370(12) ?
C21 C22 1.379(11) ?
C21 C26 1.386(11) ?
C22 C23 1.382(12) ?
C23 C24 1.378(12) ?
C24 C25 1.385(11) ?
C25 C26 1.383(12) ?
C31 C36 1.387(12) ?
C31 C32 1.399(12) ?
C32 C33 1.421(13) ?
C33 C34 1.370(12) ?
C34 C35 1.382(13) ?
C35 C36 1.398(13) ?
C41 C42 1.395(12) ?
C41 C46 1.415(12) ?
C42 C43 1.392(12) ?
C43 C44 1.375(11) ?
C44 C45 1.372(12) ?
C45 C46 1.380(12) ?
C51 C56 1.378(11) ?
C51 C52 1.392(11) ?
C52 C53 1.383(12) ?
C53 C54 1.355(12) ?
C54 C55 1.353(12) ?
C55 C56 1.371(12) ?
C61 C62 1.407(11) ?
C61 C66 1.414(11) ?
C62 C63 1.369(12) ?
C63 C64 1.375(12) ?
C64 C65 1.371(11) ?
C65 C66 1.367(12) ?
C71 C76 1.400(11) ?
C71 C72 1.422(11) ?
C72 C73 1.373(12) ?
C73 C74 1.374(12) ?
C74 C75 1.390(12) ?
C75 C76 1.365(12) ?
C81 C82 1.379(12) ?
C81 C86 1.381(12) ?
C82 C83 1.375(12) ?
C83 C84 1.368(12) ?
C84 C85 1.384(12) ?
C85 C86 1.363(12) ?
C91 C96 1.387(11) ?
C91 C92 1.392(11) ?
C92 C93 1.401(12) ?
C93 C94 1.388(12) ?
C94 C95 1.380(12) ?
C95 C96 1.398(12) ?
C101 C106 1.382(11) ?
C101 C102 1.410(12) ?
C102 C103 1.358(12) ?
C103 C104 1.352(12) ?
C104 C105 1.335(12) ?
C105 C106 1.371(12) ?
C111 C112 1.391(12) ?
C111 C116 1.412(12) ?
C112 C113 1.359(12) ?
C113 C114 1.386(12) ?
C114 C115 1.377(12) ?
C115 C116 1.356(12) ?
C121 F3 1.314(14) ?
C121 F1 1.349(14) ?
C121 F2 1.360(13) ?
C121 S1 1.834(14) ?
S1 O1 1.438(7) ?
S1 O3 1.437(8) ?
S1 O2 1.445(8) ?
C122 F6 1.310(18) ?
C122 F4 1.327(17) ?
C122 F5 1.344(18) ?
C122 S2 1.798(18) ?
S2 O6 1.425(9) ?
S2 O4 1.422(9) ?
S2 O5 1.456(10) ?
C130 Cl1 1.736(13) ?
C130 Cl2 1.756(13) ?
C131 Cl4 1.697(14) ?
C131 Cl3 1.702(14) ?
